data_1572453
loop_
_publ_author_name
'Zueva, Anna Y.'
'Bilyachenko, Alexey N.'
'Khrustalev, Victor N.'
'Shul'pina, Lidia S.'
'Ikonnikov, Nikolay S.'
'Dorovatovskii, Pavel V.'
'Shubina, Elena S.'
'Ragimov, Karim'
'Lobanov, Nikolai N.'
'Sun, Di'

_publ_section_title
;
 Rational (supra)molecular design and catalytic activity of cage-like
 Cu<sub>4</sub>-based phenylsilsesquioxanes.
;
_journal_issue 39
_journal_name_full Nanoscale
_journal_page_first 18389
_journal_page_last 18398
_journal_paper_doi 10.1039/d4nr02173h
_journal_volume 16
_journal_year 2024
_chemical_formula_moiety 'C20 H21 Cu O7 Rb Si3'
_chemical_formula_sum 'C20 H21 Cu O7 Rb Si3'
_chemical_formula_weight 606.66
_space_group_crystal_system tetragonal
_space_group_IT_number 88
_space_group_name_Hall '-I 4ad'
_space_group_name_H-M_alt 'I 41/a :2'
_atom_sites_solution_hydrogens geom
_atom_sites_solution_primary difmap
_atom_sites_solution_secondary difmap
_audit_creation_method SHELXL-2013
_audit_update_record
;
2024-05-14 deposited with the CCDC.	2024-08-22 downloaded from the CCDC.
;
_cell_angle_alpha 90
_cell_angle_beta 90
_cell_angle_gamma 90
_cell_formula_units_Z 16
_cell_length_a 25.30185(15)
_cell_length_b 25.30185(15)
_cell_length_c 14.96840(16)
_cell_measurement_reflns_used 74801
_cell_measurement_temperature 100(2)
_cell_measurement_theta_max 33.93
_cell_measurement_theta_min 2.24
_cell_volume 9582.52(13)
_computing_cell_refinement 'CrysAlisPro 1.171.41.117a (Rigaku OD, 2021)'
_computing_data_collection 'CrysAlisPro 1.171.41.117a (Rigaku OD, 2021)'
_computing_data_reduction 'CrysAlisPro 1.171.41.117a (Rigaku OD, 2021)'
_computing_molecular_graphics 'SHELXTL (Sheldrick, 2015)'
_computing_publication_material 'SHELXTL (Sheldrick, 2015)'
_computing_structure_refinement 'SHELXL (Sheldrick, 2015)'
_computing_structure_solution 'SHELXT (Sheldrick, 2015)'
_diffrn_ambient_temperature 100(2)
_diffrn_measured_fraction_theta_full 0.993
_diffrn_measured_fraction_theta_max 0.994
_diffrn_measurement_device_type 'Rigaku XtaLAB Synergy-S, HyPix-6000HE area-detector'
_diffrn_measurement_method '\f and \w'
_diffrn_radiation_type MoK\a
_diffrn_radiation_wavelength 0.71073
_diffrn_reflns_av_R_equivalents 0.0635
_diffrn_reflns_av_unetI/netI 0.0153
_diffrn_reflns_Laue_measured_fraction_full 0.993
_diffrn_reflns_Laue_measured_fraction_max 0.994
_diffrn_reflns_limit_h_max 33
_diffrn_reflns_limit_h_min -33
_diffrn_reflns_limit_k_max 33
_diffrn_reflns_limit_k_min -33
_diffrn_reflns_limit_l_max 19
_diffrn_reflns_limit_l_min -19
_diffrn_reflns_number 156360
_diffrn_reflns_point_group_measured_fraction_full 0.993
_diffrn_reflns_point_group_measured_fraction_max 0.994
_diffrn_reflns_theta_full 25.242
_diffrn_reflns_theta_max 27.996
_diffrn_reflns_theta_min 2.256
_diffrn_source 'micro-focus sealed X-ray tube'
_exptl_absorpt_coefficient_mu 3.119
_exptl_absorpt_correction_T_max 1.000
_exptl_absorpt_correction_T_min 0.438
_exptl_absorpt_correction_type multi-scan
_exptl_absorpt_process_details
;
CrysAlisPro 1.171.41.117a (Rigaku Oxford Diffraction, 2021)
Empirical absorption correction using spherical harmonics,
implemented in SCALE3 ABSPACK scaling algorithm.
;
_exptl_crystal_colour blue
_exptl_crystal_density_diffrn 1.682
_exptl_crystal_description prism
_exptl_crystal_F_000 4880
_exptl_crystal_size_max 0.15
_exptl_crystal_size_mid 0.13
_exptl_crystal_size_min 0.12
_refine_diff_density_max 3.677
_refine_diff_density_min -1.439
_refine_diff_density_rms 0.093
_refine_ls_extinction_method none
_refine_ls_goodness_of_fit_ref 1.027
_refine_ls_hydrogen_treatment constr
_refine_ls_matrix_type full
_refine_ls_number_parameters 290
_refine_ls_number_reflns 5751
_refine_ls_number_restraints 0
_refine_ls_restrained_S_all 1.027
_refine_ls_R_factor_all 0.0433
_refine_ls_R_factor_gt 0.0386
_refine_ls_shift/su_max 0.001
_refine_ls_shift/su_mean 0.000
_refine_ls_structure_factor_coef Fsqd
_refine_ls_weighting_details 'w=1/[\s^2^(Fo^2^)+(0.0342P)^2^+63.8062P] where P=(Fo^2^+2Fc^2^)/3'
_refine_ls_weighting_scheme calc
_refine_ls_wR_factor_gt 0.0888
_refine_ls_wR_factor_ref 0.0915
_reflns_Friedel_coverage 0.000
_reflns_number_gt 5217
_reflns_number_total 5751
_reflns_threshold_expression 'I > 2\s(I)'
_cod_data_source_file d4nr02173h2.cif
_cod_data_source_block 13
_cod_depositor_comments 'Adding full bibliography for 1572445--1572463.cif.'
_cod_original_cell_volume 9582.52(15)
_cod_original_sg_symbol_H-M 'I 41/a'
_cod_database_code 1572453
_shelx_space_group_comment
;
The symmetry employed for this shelxl refinement is uniquely defined
by the following loop, which should always be used as a source of
symmetry information in preference to the above space-group names.
They are only intended as comments.
;
_shelx_estimated_absorpt_t_min 0.652
_shelx_estimated_absorpt_t_max 0.706
_shelxl_version_number 2013-4

loop_
_space_group_symop_operation_xyz
'x, y, z'
'-x+1/2, -y, z+1/2'
'-y+3/4, x+1/4, z+1/4'
'y+3/4, -x+3/4, z+3/4'
'x+1/2, y+1/2, z+1/2'
'-x+1, -y+1/2, z+1'
'-y+5/4, x+3/4, z+3/4'
'y+5/4, -x+5/4, z+5/4'
'-x, -y, -z'
'x-1/2, y, -z-1/2'
'y-3/4, -x-1/4, -z-1/4'
'-y-3/4, x-3/4, -z-3/4'
'-x+1/2, -y+1/2, -z+1/2'
'x, y+1/2, -z'
'y-1/4, -x+1/4, -z+1/4'
'-y-1/4, x-1/4, -z-1/4'

loop_
_atom_site_label
_atom_site_type_symbol
_atom_site_fract_x
_atom_site_fract_y
_atom_site_fract_z
_atom_site_U_iso_or_equiv
_atom_site_adp_type
_atom_site_occupancy
_atom_site_site_symmetry_order
_atom_site_calc_flag
_atom_site_refinement_flags_posn
_atom_site_refinement_flags_adp
_atom_site_refinement_flags_occupancy
_atom_site_disorder_assembly
_atom_site_disorder_group
Rb1 Rb 0.29891(2) 0.79401(2) 0.65119(2) 0.02455(8) Uani 1 1 d . . . . .
Cu1 Cu 0.48640(2) 0.69076(2) 0.52313(2) 0.01708(9) Uani 1 1 d . . . . .
Si1 Si 0.39507(3) 0.77223(3) 0.48275(5) 0.01793(15) Uani 1 1 d . . . . .
Si2 Si 0.36129(3) 0.66537(3) 0.53256(6) 0.01859(16) Uani 1 1 d . . . . .
Si3 Si 0.36552(3) 0.66076(3) 0.73023(5) 0.01831(15) Uani 1 1 d . . . . .
O1 O 0.35218(7) 0.73004(7) 0.52241(14) 0.0195(4) Uani 1 1 d . . . . .
O2 O 0.33934(8) 0.64881(8) 0.63213(14) 0.0217(4) Uani 1 1 d . . . . .
O3 O 0.41944(8) 0.62414(7) 0.73745(14) 0.0202(4) Uani 1 1 d . . . . .
O4 O 0.45255(8) 0.76070(8) 0.52543(15) 0.0214(4) Uani 1 1 d . . . . .
O5 O 0.42217(8) 0.65130(8) 0.51891(14) 0.0210(4) Uani 1 1 d . . . . .
O6 O 0.37867(8) 0.72176(7) 0.74583(14) 0.0203(4) Uani 1 1 d . . . . .
C1 C 0.39395(12) 0.76753(12) 0.3591(2) 0.0262(6) Uani 1 1 d . . . . .
C2 C 0.43059(14) 0.73777(15) 0.3115(2) 0.0353(7) Uani 1 1 d . . . . .
H2 H 0.4600 0.7231 0.3420 0.042 Uiso 1 1 calc R U . . .
C3 C 0.42514(18) 0.72898(17) 0.2200(3) 0.0466(10) Uani 1 1 d . . . . .
H3 H 0.4509 0.7089 0.1887 0.056 Uiso 1 1 calc R U . . .
C4 C 0.3825(2) 0.74937(19) 0.1757(3) 0.0518(11) Uani 1 1 d . . . . .
H4 H 0.3779 0.7422 0.1139 0.062 Uiso 1 1 calc R U . . .
C5 C 0.3459(2) 0.7805(2) 0.2203(3) 0.0559(12) Uani 1 1 d . . . . .
H5 H 0.3172 0.7958 0.1888 0.067 Uiso 1 1 calc R U . . .
C6 C 0.35153(16) 0.78917(17) 0.3115(3) 0.0428(9) Uani 1 1 d . . . . .
H6 H 0.3262 0.8101 0.3420 0.051 Uiso 1 1 calc R U . . .
C7 C 0.31664(11) 0.63372(11) 0.4487(2) 0.0234(6) Uani 1 1 d . . . . .
C8 C 0.32170(17) 0.64681(17) 0.3600(3) 0.0454(10) Uani 1 1 d . . . . .
H8 H 0.3486 0.6710 0.3431 0.054 Uiso 1 1 calc R U . . .
C9 C 0.28911(19) 0.62618(19) 0.2941(3) 0.0523(11) Uani 1 1 d . . . . .
H9 H 0.2938 0.6367 0.2337 0.063 Uiso 1 1 calc R U . . .
C10 C 0.25044(15) 0.59089(17) 0.3155(3) 0.0448(10) Uani 1 1 d . . . . .
H10 H 0.2278 0.5770 0.2706 0.054 Uiso 1 1 calc R U . . .
C11 C 0.24481(17) 0.57597(18) 0.4021(3) 0.0510(11) Uani 1 1 d . . . . .
H11 H 0.2187 0.5506 0.4175 0.061 Uiso 1 1 calc R U . . .
C12 C 0.27694(15) 0.59739(15) 0.4689(3) 0.0395(8) Uani 1 1 d . . . . .
H12 H 0.2716 0.5870 0.5292 0.047 Uiso 1 1 calc R U . . .
C13 C 0.32020(11) 0.63689(11) 0.8201(2) 0.0227(6) Uani 1 1 d . . . . .
C14 C 0.27777(12) 0.60216(12) 0.8088(2) 0.0283(7) Uani 1 1 d . . . . .
H14 H 0.2694 0.5897 0.7506 0.034 Uiso 1 1 calc R U . . .
C15 C 0.24754(13) 0.58542(13) 0.8813(3) 0.0364(8) Uani 1 1 d . . . . .
H15 H 0.2193 0.5613 0.8722 0.044 Uiso 1 1 calc R U . . .
C16 C 0.25850(14) 0.60373(14) 0.9666(3) 0.0352(8) Uani 1 1 d . . . . .
H16 H 0.2373 0.5928 1.0157 0.042 Uiso 1 1 calc R U . . .
C17 C 0.30021(14) 0.63786(15) 0.9799(2) 0.0347(7) Uani 1 1 d . . . . .
H17 H 0.3082 0.6502 1.0383 0.042 Uiso 1 1 calc R U . . .
C18 C 0.33046(13) 0.65406(13) 0.9074(2) 0.0302(7) Uani 1 1 d . . . . .
H18 H 0.3591 0.6776 0.9173 0.036 Uiso 1 1 calc R U . . .
O7 O 0.29469(9) 0.77010(9) 0.83631(17) 0.0309(5) Uani 1 1 d . . . . .
H7 H 0.3255 0.7468 0.8500 0.037 Uiso 1 1 calc R U . . .
C19 C 0.30069(14) 0.81687(15) 0.8882(2) 0.0349(7) Uani 1 1 d . . . . .
H19A H 0.2655 0.8329 0.8985 0.042 Uiso 1 1 calc R U . . .
H19B H 0.3224 0.8427 0.8546 0.042 Uiso 1 1 calc R U . . .
C20 C 0.3264(2) 0.8060(2) 0.9762(3) 0.0572(12) Uani 1 1 d . . . . .
H20A H 0.3287 0.8389 1.0106 0.086 Uiso 1 1 calc R U . . .
H20B H 0.3619 0.7919 0.9663 0.086 Uiso 1 1 calc R U . . .
H20C H 0.3052 0.7802 1.0094 0.086 Uiso 1 1 calc R U . . .

loop_
_atom_site_aniso_label
_atom_site_aniso_U_11
_atom_site_aniso_U_22
_atom_site_aniso_U_33
_atom_site_aniso_U_23
_atom_site_aniso_U_13
_atom_site_aniso_U_12
Rb1 0.01813(13) 0.02112(14) 0.03441(17) 0.00123(11) 0.00567(11) 0.00182(10)
Cu1 0.01128(15) 0.01389(16) 0.02606(18) -0.00138(12) 0.00017(12) 0.00017(11)
Si1 0.0119(3) 0.0167(3) 0.0252(4) 0.0003(3) -0.0003(3) 0.0004(3)
Si2 0.0124(3) 0.0157(3) 0.0277(4) -0.0023(3) 0.0008(3) -0.0009(3)
Si3 0.0148(3) 0.0130(3) 0.0271(4) 0.0003(3) 0.0028(3) -0.0007(3)
O1 0.0123(9) 0.0163(9) 0.0299(11) -0.0007(8) 0.0011(7) -0.0005(7)
O2 0.0169(9) 0.0194(10) 0.0287(11) -0.0001(8) 0.0011(8) -0.0032(7)
O3 0.0170(9) 0.0133(9) 0.0303(11) -0.0002(8) 0.0020(8) -0.0008(7)
O4 0.0132(9) 0.0151(9) 0.0357(12) 0.0002(8) -0.0020(8) 0.0003(7)
O5 0.0142(9) 0.0172(9) 0.0316(11) -0.0028(8) 0.0006(8) -0.0013(7)
O6 0.0168(9) 0.0139(9) 0.0301(11) 0.0000(8) 0.0033(8) -0.0004(7)
C1 0.0256(15) 0.0264(15) 0.0266(15) 0.0010(12) 0.0023(12) -0.0029(12)
C2 0.0330(17) 0.0394(19) 0.0334(18) 0.0026(15) 0.0083(14) -0.0004(14)
C3 0.055(2) 0.049(2) 0.035(2) -0.0031(17) 0.0144(18) 0.0007(19)
C4 0.071(3) 0.059(3) 0.0253(18) -0.0007(17) 0.0025(19) -0.008(2)
C5 0.061(3) 0.071(3) 0.035(2) 0.004(2) -0.013(2) 0.009(2)
C6 0.044(2) 0.051(2) 0.0331(19) -0.0008(17) -0.0048(16) 0.0118(17)
C7 0.0145(12) 0.0183(13) 0.0375(17) -0.0056(12) 0.0008(11) -0.0001(10)
C8 0.049(2) 0.050(2) 0.037(2) -0.0032(17) -0.0015(17) -0.0277(19)
C9 0.060(3) 0.061(3) 0.036(2) -0.0054(19) -0.0054(19) -0.021(2)
C10 0.0319(18) 0.055(2) 0.048(2) -0.0182(19) -0.0072(16) -0.0108(17)
C11 0.042(2) 0.053(2) 0.058(3) -0.009(2) -0.0028(19) -0.0280(19)
C12 0.0390(19) 0.0358(19) 0.044(2) 0.0003(16) -0.0019(16) -0.0164(15)
C13 0.0167(13) 0.0148(12) 0.0366(16) 0.0037(11) 0.0050(11) 0.0025(10)
C14 0.0212(14) 0.0197(14) 0.0442(19) 0.0005(13) 0.0043(13) 0.0000(11)
C15 0.0226(15) 0.0248(16) 0.062(2) 0.0084(16) 0.0101(15) -0.0029(12)
C16 0.0288(16) 0.0325(17) 0.044(2) 0.0180(15) 0.0123(15) 0.0058(13)
C17 0.0338(18) 0.0405(19) 0.0298(17) 0.0086(14) 0.0050(14) 0.0028(14)
C18 0.0254(15) 0.0309(16) 0.0343(17) 0.0051(13) 0.0017(13) -0.0029(12)
O7 0.0263(11) 0.0275(11) 0.0389(13) -0.0008(10) -0.0026(10) -0.0001(9)
C19 0.0326(17) 0.0347(18) 0.0375(19) -0.0026(15) 0.0005(14) -0.0013(14)
C20 0.065(3) 0.063(3) 0.043(2) -0.007(2) -0.021(2) 0.004(2)

loop_
_atom_type_symbol
_atom_type_description
_atom_type_scat_dispersion_real
_atom_type_scat_dispersion_imag
_atom_type_scat_source
C C 0.0033 0.0016 'International Tables Vol C Tables 4.2.6.8 and 6.1.1.4'
H H 0.0000 0.0000 'International Tables Vol C Tables 4.2.6.8 and 6.1.1.4'
O O 0.0106 0.0060 'International Tables Vol C Tables 4.2.6.8 and 6.1.1.4'
Si Si 0.0817 0.0704 'International Tables Vol C Tables 4.2.6.8 and 6.1.1.4'
Cu Cu 0.3201 1.2651 'International Tables Vol C Tables 4.2.6.8 and 6.1.1.4'
Rb Rb -0.9393 2.9676 'International Tables Vol C Tables 4.2.6.8 and 6.1.1.4'

loop_
_geom_angle_atom_site_label_1
_geom_angle_atom_site_label_2
_geom_angle_atom_site_label_3
_geom_angle
_geom_angle_site_symmetry_1
_geom_angle_site_symmetry_3
_geom_angle_publ_flag
O7 Rb1 O1 123.79(6) . . ?
O7 Rb1 O7 77.61(7) . 13_566 ?
O1 Rb1 O7 96.48(6) . 13_566 ?
O7 Rb1 O3 140.73(6) . 15_566 ?
O1 Rb1 O3 53.20(5) . 15_566 ?
O7 Rb1 O3 138.61(6) 13_566 15_566 ?
O7 Rb1 O5 72.66(6) . 15_566 ?
O1 Rb1 O5 91.34(6) . 15_566 ?
O7 Rb1 O5 148.41(6) 13_566 15_566 ?
O3 Rb1 O5 68.47(6) 15_566 15_566 ?
O7 Rb1 O6 56.44(6) . . ?
O1 Rb1 O6 70.34(6) . . ?
O7 Rb1 O6 100.11(6) 13_566 . ?
O3 Rb1 O6 94.98(5) 15_566 . ?
O5 Rb1 O6 54.12(5) 15_566 . ?
O7 Rb1 C15 109.09(9) . 13_566 ?
O1 Rb1 C15 126.28(8) . 13_566 ?
O7 Rb1 C15 103.73(8) 13_566 13_566 ?
O3 Rb1 C15 80.63(7) 15_566 13_566 ?
O5 Rb1 C15 95.92(7) 15_566 13_566 ?
O6 Rb1 C15 148.36(8) . 13_566 ?
O7 Rb1 C14 88.32(8) . 13_566 ?
O1 Rb1 C14 147.79(8) . 13_566 ?
O7 Rb1 C14 87.33(7) 13_566 13_566 ?
O3 Rb1 C14 104.75(7) 15_566 13_566 ?
O5 Rb1 C14 102.03(7) 15_566 13_566 ?
O6 Rb1 C14 140.55(8) . 13_566 ?
C15 Rb1 C14 24.28(8) 13_566 13_566 ?
O7 Rb1 C16 129.99(8) . 13_566 ?
O1 Rb1 C16 106.18(8) . 13_566 ?
O7 Rb1 C16 96.29(8) 13_566 13_566 ?
O3 Rb1 C16 71.25(7) 15_566 13_566 ?
O5 Rb1 C16 110.84(8) 15_566 13_566 ?
O6 Rb1 C16 163.51(7) . 13_566 ?
C15 Rb1 C16 23.55(10) 13_566 13_566 ?
C14 Rb1 C16 41.68(9) 13_566 13_566 ?
O7 Rb1 C13 87.39(7) . 13_566 ?
O1 Rb1 C13 140.37(7) . 13_566 ?
O7 Rb1 C13 64.29(7) 13_566 13_566 ?
O3 Rb1 C13 118.78(6) 15_566 13_566 ?
O5 Rb1 C13 123.67(6) 15_566 13_566 ?
O6 Rb1 C13 143.58(7) . 13_566 ?
C15 Rb1 C13 41.67(7) 13_566 13_566 ?
C14 Rb1 C13 23.40(7) 13_566 13_566 ?
C16 Rb1 C13 47.77(8) 13_566 13_566 ?
O7 Rb1 C19 21.76(7) . . ?
O1 Rb1 C19 138.72(7) . . ?
O7 Rb1 C19 92.11(8) 13_566 . ?
O3 Rb1 C19 129.25(7) 15_566 . ?
O5 Rb1 C19 63.04(7) 15_566 . ?
O6 Rb1 C19 68.41(7) . . ?
C15 Rb1 C19 90.07(10) 13_566 . ?
C14 Rb1 C19 72.67(9) 13_566 . ?
C16 Rb1 C19 112.88(9) 13_566 . ?
C13 Rb1 C19 79.05(8) 13_566 . ?
O5 Cu1 O6 92.10(8) . 12_767 ?
O5 Cu1 O4 95.77(8) . . ?
O6 Cu1 O4 168.94(9) 12_767 . ?
O5 Cu1 O4 173.02(8) . 6_564 ?
O6 Cu1 O4 94.61(8) 12_767 6_564 ?
O4 Cu1 O4 77.32(9) . 6_564 ?
O4 Si1 O3 110.36(11) . 15_566 ?
O4 Si1 O1 109.65(11) . . ?
O3 Si1 O1 106.03(11) 15_566 . ?
O4 Si1 C1 113.38(13) . . ?
O3 Si1 C1 109.03(13) 15_566 . ?
O1 Si1 C1 108.10(13) . . ?
O5 Si2 O2 112.67(11) . . ?
O5 Si2 O1 110.04(10) . . ?
O2 Si2 O1 106.69(11) . . ?
O5 Si2 C7 113.72(12) . . ?
O2 Si2 C7 107.18(13) . . ?
O1 Si2 C7 106.09(12) . . ?
O6 Si3 O2 113.18(11) . . ?
O6 Si3 O3 111.13(11) . . ?
O2 Si3 O3 106.79(11) . . ?
O6 Si3 C13 109.58(12) . . ?
O2 Si3 C13 109.74(13) . . ?
O3 Si3 C13 106.16(12) . . ?
Si1 O1 Si2 125.82(12) . . ?
Si1 O1 Rb1 100.87(9) . . ?
Si2 O1 Rb1 124.24(10) . . ?
Si3 O2 Si2 128.93(13) . . ?
Si1 O3 Si3 125.66(12) 12_767 . ?
Si1 O3 Rb1 96.76(9) 12_767 12_767 ?
Si3 O3 Rb1 124.88(11) . 12_767 ?
Si1 O4 Cu1 123.23(11) . . ?
Si1 O4 Cu1 125.83(12) . 6_564 ?
Cu1 O4 Cu1 102.64(9) . 6_564 ?
Si2 O5 Cu1 134.57(12) . . ?
Si2 O5 Rb1 114.86(10) . 12_767 ?
Cu1 O5 Rb1 101.36(8) . 12_767 ?
Si3 O6 Cu1 133.14(12) . 15_566 ?
Si3 O6 Rb1 111.79(10) . . ?
Cu1 O6 Rb1 98.14(7) 15_566 . ?
C2 C1 C6 117.5(3) . . ?
C2 C1 Si1 122.4(3) . . ?
C6 C1 Si1 119.6(3) . . ?
C1 C2 C3 121.6(4) . . ?
C1 C2 H2 119.2 . . ?
C3 C2 H2 119.2 . . ?
C4 C3 C2 119.6(4) . . ?
C4 C3 H3 120.2 . . ?
C2 C3 H3 120.2 . . ?
C3 C4 C5 120.4(4) . . ?
C3 C4 H4 119.8 . . ?
C5 C4 H4 119.8 . . ?
C4 C5 C6 119.6(4) . . ?
C4 C5 H5 120.2 . . ?
C6 C5 H5 120.2 . . ?
C5 C6 C1 121.1(4) . . ?
C5 C6 H6 119.4 . . ?
C1 C6 H6 119.4 . . ?
C8 C7 C12 115.8(3) . . ?
C8 C7 Si2 119.3(2) . . ?
C12 C7 Si2 124.9(3) . . ?
C7 C8 C9 122.7(4) . . ?
C7 C8 H8 118.6 . . ?
C9 C8 H8 118.6 . . ?
C10 C9 C8 120.4(4) . . ?
C10 C9 H9 119.8 . . ?
C8 C9 H9 119.8 . . ?
C11 C10 C9 118.8(4) . . ?
C11 C10 H10 120.6 . . ?
C9 C10 H10 120.6 . . ?
C10 C11 C12 120.9(4) . . ?
C10 C11 H11 119.5 . . ?
C12 C11 H11 119.5 . . ?
C7 C12 C11 121.3(4) . . ?
C7 C12 H12 119.4 . . ?
C11 C12 H12 119.4 . . ?
C14 C13 C18 116.8(3) . . ?
C14 C13 Si3 126.0(3) . . ?
C18 C13 Si3 117.2(2) . . ?
C14 C13 Rb1 70.64(16) . 13_566 ?
C18 C13 Rb1 83.72(18) . 13_566 ?
Si3 C13 Rb1 117.00(12) . 13_566 ?
C15 C14 C13 121.2(3) . . ?
C15 C14 Rb1 77.26(19) . 13_566 ?
C13 C14 Rb1 85.96(17) . 13_566 ?
C15 C14 H14 119.4 . . ?
C13 C14 H14 119.4 . . ?
Rb1 C14 H14 107.2 13_566 . ?
C16 C15 C14 120.4(3) . . ?
C16 C15 Rb1 84.2(2) . 13_566 ?
C14 C15 Rb1 78.46(19) . 13_566 ?
C16 C15 H15 119.8 . . ?
C14 C15 H15 119.8 . . ?
Rb1 C15 H15 107.7 13_566 . ?
C17 C16 C15 119.7(3) . . ?
C17 C16 Rb1 85.8(2) . 13_566 ?
C15 C16 Rb1 72.30(19) . 13_566 ?
C17 C16 H16 120.1 . . ?
C15 C16 H16 120.1 . . ?
Rb1 C16 H16 112.1 13_566 . ?
C16 C17 C18 119.6(4) . . ?
C16 C17 Rb1 71.9(2) . 13_566 ?
C18 C17 Rb1 79.5(2) . 13_566 ?
C16 C17 H17 120.2 . . ?
C18 C17 H17 120.2 . . ?
Rb1 C17 H17 119.3 13_566 . ?
C17 C18 C13 122.3(3) . . ?
C17 C18 Rb1 78.4(2) . 13_566 ?
C13 C18 Rb1 73.76(18) . 13_566 ?
C17 C18 H18 118.8 . . ?
C13 C18 H18 118.8 . . ?
Rb1 C18 H18 119.9 13_566 . ?
C19 O7 Rb1 110.6(2) . . ?
C19 O7 Rb1 121.4(2) . 13_566 ?
Rb1 O7 Rb1 102.39(7) . 13_566 ?
C19 O7 H7 107.2 . . ?
Rb1 O7 H7 107.2 . . ?
Rb1 O7 H7 107.2 13_566 . ?
O7 C19 C20 112.0(3) . . ?
O7 C19 Rb1 47.64(16) . . ?
C20 C19 Rb1 147.8(3) . . ?
O7 C19 H19A 109.2 . . ?
C20 C19 H19A 109.2 . . ?
Rb1 C19 H19A 102.0 . . ?
O7 C19 H19B 109.2 . . ?
C20 C19 H19B 109.2 . . ?
Rb1 C19 H19B 67.1 . . ?
H19A C19 H19B 107.9 . . ?
C19 C20 H20A 109.5 . . ?
C19 C20 H20B 109.5 . . ?
H20A C20 H20B 109.5 . . ?
C19 C20 H20C 109.5 . . ?
H20A C20 H20C 109.5 . . ?
H20B C20 H20C 109.5 . . ?

loop_
_geom_bond_atom_site_label_1
_geom_bond_atom_site_label_2
_geom_bond_distance
_geom_bond_site_symmetry_2
_geom_bond_publ_flag
Rb1 O7 2.838(3) . ?
Rb1 O1 2.855(2) . ?
Rb1 O7 2.877(2) 13_566 ?
Rb1 O3 2.964(2) 15_566 ?
Rb1 O5 2.979(2) 15_566 ?
Rb1 O6 3.069(2) . ?
Rb1 C15 3.305(3) 13_566 ?
Rb1 C14 3.320(3) 13_566 ?
Rb1 C16 3.452(3) 13_566 ?
Rb1 C13 3.511(3) 13_566 ?
Rb1 C19 3.595(4) . ?
Cu1 O5 1.9084(19) . ?
Cu1 O6 1.9156(19) 12_767 ?
Cu1 O4 1.9661(19) . ?
Cu1 O4 1.9737(19) 6_564 ?
Si1 O4 1.615(2) . ?
Si1 O3 1.630(2) 15_566 ?
Si1 O1 1.634(2) . ?
Si1 C1 1.855(3) . ?
Si2 O5 1.594(2) . ?
Si2 O2 1.645(2) . ?
Si2 O1 1.659(2) . ?
Si2 C7 1.869(3) . ?
Si3 O6 1.596(2) . ?
Si3 O2 1.639(2) . ?
Si3 O3 1.653(2) . ?
Si3 C13 1.868(3) . ?
C1 C2 1.391(5) . ?
C1 C6 1.400(5) . ?
C2 C3 1.394(6) . ?
C2 H2 0.9500 . ?
C3 C4 1.369(7) . ?
C3 H3 0.9500 . ?
C4 C5 1.387(7) . ?
C4 H4 0.9500 . ?
C5 C6 1.389(6) . ?
C5 H5 0.9500 . ?
C6 H6 0.9500 . ?
C7 C8 1.374(5) . ?
C7 C12 1.395(4) . ?
C8 C9 1.388(5) . ?
C8 H8 0.9500 . ?
C9 C10 1.363(6) . ?
C9 H9 0.9500 . ?
C10 C11 1.358(6) . ?
C10 H10 0.9500 . ?
C11 C12 1.398(5) . ?
C11 H11 0.9500 . ?
C12 H12 0.9500 . ?
C13 C14 1.398(4) . ?
C13 C18 1.400(5) . ?
C14 C15 1.394(5) . ?
C14 H14 0.9500 . ?
C15 C16 1.386(6) . ?
C15 H15 0.9500 . ?
C16 C17 1.378(5) . ?
C16 H16 0.9500 . ?
C17 C18 1.390(5) . ?
C17 H17 0.9500 . ?
C18 H18 0.9500 . ?
O7 C19 1.424(4) . ?
O7 H7 1.0000 . ?
C19 C20 1.493(6) . ?
C19 H19A 0.9900 . ?
C19 H19B 0.9900 . ?
C20 H20A 0.9800 . ?
C20 H20B 0.9800 . ?
C20 H20C 0.9800 . ?

loop_
_geom_hbond_atom_site_label_D
_geom_hbond_atom_site_label_H
_geom_hbond_atom_site_label_A
_geom_hbond_distance_DH
_geom_hbond_distance_HA
_geom_hbond_distance_DA
_geom_hbond_angle_DHA
_geom_hbond_site_symmetry_A
O7 H7 O6 1.00 2.15 2.801(3) 121 .

loop_
_geom_torsion_atom_site_label_1
_geom_torsion_atom_site_label_2
_geom_torsion_atom_site_label_3
_geom_torsion_atom_site_label_4
_geom_torsion
_geom_torsion_site_symmetry_1
_geom_torsion_site_symmetry_2
_geom_torsion_site_symmetry_3
_geom_torsion_site_symmetry_4
_geom_torsion_publ_flag
O4 Si1 O1 Si2 -45.40(19) . . . . ?
O3 Si1 O1 Si2 -164.54(15) 15_566 . . . ?
C1 Si1 O1 Si2 78.67(19) . . . . ?
O4 Si1 O1 Rb1 102.30(10) . . . . ?
O3 Si1 O1 Rb1 -16.84(11) 15_566 . . . ?
C1 Si1 O1 Rb1 -133.64(12) . . . . ?
O5 Si2 O1 Si1 12.7(2) . . . . ?
O2 Si2 O1 Si1 135.27(15) . . . . ?
C7 Si2 O1 Si1 -110.68(17) . . . . ?
O5 Si2 O1 Rb1 -127.85(12) . . . . ?
O2 Si2 O1 Rb1 -5.31(14) . . . . ?
C7 Si2 O1 Rb1 108.73(14) . . . . ?
O6 Si3 O2 Si2 52.9(2) . . . . ?
O3 Si3 O2 Si2 -69.72(18) . . . . ?
C13 Si3 O2 Si2 175.63(16) . . . . ?
O5 Si2 O2 Si3 48.4(2) . . . . ?
O1 Si2 O2 Si3 -72.49(18) . . . . ?
C7 Si2 O2 Si3 174.21(16) . . . . ?
O6 Si3 O3 Si1 6.4(2) . . . 12_767 ?
O2 Si3 O3 Si1 130.25(16) . . . 12_767 ?
C13 Si3 O3 Si1 -112.71(17) . . . 12_767 ?
O6 Si3 O3 Rb1 -126.23(12) . . . 12_767 ?
O2 Si3 O3 Rb1 -2.35(14) . . . 12_767 ?
C13 Si3 O3 Rb1 114.69(14) . . . 12_767 ?
O3 Si1 O4 Cu1 169.22(13) 15_566 . . . ?
O1 Si1 O4 Cu1 52.78(17) . . . . ?
C1 Si1 O4 Cu1 -68.14(18) . . . . ?
O3 Si1 O4 Cu1 -48.06(18) 15_566 . . 6_564 ?
O1 Si1 O4 Cu1 -164.51(13) . . . 6_564 ?
C1 Si1 O4 Cu1 74.58(18) . . . 6_564 ?
O2 Si2 O5 Cu1 -100.54(19) . . . . ?
O1 Si2 O5 Cu1 18.4(2) . . . . ?
C7 Si2 O5 Cu1 137.24(18) . . . . ?
O2 Si2 O5 Rb1 39.03(14) . . . 12_767 ?
O1 Si2 O5 Rb1 157.96(10) . . . 12_767 ?
C7 Si2 O5 Rb1 -83.19(15) . . . 12_767 ?
O2 Si3 O6 Cu1 -92.68(18) . . . 15_566 ?
O3 Si3 O6 Cu1 27.5(2) . . . 15_566 ?
C13 Si3 O6 Cu1 144.48(17) . . . 15_566 ?
O2 Si3 O6 Rb1 33.04(13) . . . . ?
O3 Si3 O6 Rb1 153.19(10) . . . . ?
C13 Si3 O6 Rb1 -89.80(13) . . . . ?
O4 Si1 C1 C2 24.0(3) . . . . ?
O3 Si1 C1 C2 147.4(3) 15_566 . . . ?
O1 Si1 C1 C2 -97.8(3) . . . . ?
O4 Si1 C1 C6 -163.8(3) . . . . ?
O3 Si1 C1 C6 -40.5(3) 15_566 . . . ?
O1 Si1 C1 C6 74.4(3) . . . . ?
C6 C1 C2 C3 -0.9(5) . . . . ?
Si1 C1 C2 C3 171.4(3) . . . . ?
C1 C2 C3 C4 -0.9(6) . . . . ?
C2 C3 C4 C5 2.7(7) . . . . ?
C3 C4 C5 C6 -2.7(8) . . . . ?
C4 C5 C6 C1 0.8(7) . . . . ?
C2 C1 C6 C5 0.9(6) . . . . ?
Si1 C1 C6 C5 -171.6(4) . . . . ?
O5 Si2 C7 C8 -63.4(3) . . . . ?
O2 Si2 C7 C8 171.3(3) . . . . ?
O1 Si2 C7 C8 57.6(3) . . . . ?
O5 Si2 C7 C12 117.5(3) . . . . ?
O2 Si2 C7 C12 -7.7(3) . . . . ?
O1 Si2 C7 C12 -121.4(3) . . . . ?
C12 C7 C8 C9 1.0(6) . . . . ?
Si2 C7 C8 C9 -178.1(4) . . . . ?
C7 C8 C9 C10 -0.8(8) . . . . ?
C8 C9 C10 C11 -0.7(7) . . . . ?
C9 C10 C11 C12 1.8(7) . . . . ?
C8 C7 C12 C11 0.2(6) . . . . ?
Si2 C7 C12 C11 179.3(3) . . . . ?
C10 C11 C12 C7 -1.6(7) . . . . ?
O6 Si3 C13 C14 140.6(3) . . . . ?
O2 Si3 C13 C14 15.7(3) . . . . ?
O3 Si3 C13 C14 -99.3(3) . . . . ?
O6 Si3 C13 C18 -41.4(3) . . . . ?
O2 Si3 C13 C18 -166.3(2) . . . . ?
O3 Si3 C13 C18 78.7(2) . . . . ?
O6 Si3 C13 Rb1 55.73(16) . . . 13_566 ?
O2 Si3 C13 Rb1 -69.12(15) . . . 13_566 ?
O3 Si3 C13 Rb1 175.83(11) . . . 13_566 ?
C18 C13 C14 C15 -0.4(4) . . . . ?
Si3 C13 C14 C15 177.7(2) . . . . ?
Rb1 C13 C14 C15 -72.5(3) 13_566 . . . ?
C18 C13 C14 Rb1 72.1(3) . . . 13_566 ?
Si3 C13 C14 Rb1 -109.8(2) . . . 13_566 ?
C13 C14 C15 C16 1.1(5) . . . . ?
Rb1 C14 C15 C16 -76.1(3) 13_566 . . . ?
C13 C14 C15 Rb1 77.2(3) . . . 13_566 ?
C14 C15 C16 C17 -1.3(5) . . . . ?
Rb1 C15 C16 C17 -74.3(3) 13_566 . . . ?
C14 C15 C16 Rb1 72.9(3) . . . 13_566 ?
C15 C16 C17 C18 0.8(5) . . . . ?
Rb1 C16 C17 C18 -66.1(3) 13_566 . . . ?
C15 C16 C17 Rb1 66.8(3) . . . 13_566 ?
C16 C17 C18 C13 0.0(5) . . . . ?
Rb1 C17 C18 C13 -62.1(3) 13_566 . . . ?
C16 C17 C18 Rb1 62.1(3) . . . 13_566 ?
C14 C13 C18 C17 -0.2(5) . . . . ?
Si3 C13 C18 C17 -178.4(3) . . . . ?
Rb1 C13 C18 C17 64.4(3) 13_566 . . . ?
C14 C13 C18 Rb1 -64.6(2) . . . 13_566 ?
Si3 C13 C18 Rb1 117.19(19) . . . 13_566 ?
Rb1 O7 C19 C20 -150.0(3) . . . . ?
Rb1 O7 C19 C20 90.1(4) 13_566 . . . ?
Rb1 O7 C19 Rb1 -119.9(2) 13_566 . . . ?
